data_7023493
loop_
_publ_author_name
'Liu, Heng'
'Jia, Xiangyu'
'Wang, Feng'
'Dai, Quanquan'
'Wang, Baolin'
'Bi, Jifu'
'Zhang, Chunyu'
'Zhao, Liping'
'Bai, Chenxi'
'Hu, Yanming'
'Zhang, Xuequan'

_publ_section_title
;
 Synthesis of bis(N-arylcarboximidoylchloride)pyridine cobalt(II)
 complexes and their catalytic behavior for 1,3-butadiene polymerization.
;
_journal_issue 37
_journal_name_full 'Dalton transactions (Cambridge, England : 2003)'
_journal_page_first 13723
_journal_page_last 13732
_journal_paper_doi 10.1039/c3dt51403j
_journal_volume 42
_journal_year 2013
_chemical_formula_sum 'C29 H35 Cl6 Co N3'
_chemical_formula_weight 697.23
_chemical_name_systematic
; 
 ? 
;
_space_group_IT_number 14
_symmetry_cell_setting monoclinic
_symmetry_space_group_name_Hall '-P 2ybc'
_symmetry_space_group_name_H-M 'P 1 21/c 1'
_atom_sites_solution_hydrogens geom
_atom_sites_solution_primary direct
_atom_sites_solution_secondary difmap
_audit_creation_method SHELXL-97
_cell_angle_alpha 90.00
_cell_angle_beta 92.697(3)
_cell_angle_gamma 90.00
_cell_formula_units_Z 4
_cell_length_a 8.8565(12)
_cell_length_b 14.5920(18)
_cell_length_c 26.249(3)
_cell_measurement_reflns_used 1886
_cell_measurement_temperature 293(2)
_cell_measurement_theta_max 17.74
_cell_measurement_theta_min 2.30
_cell_volume 3388.5(7)
_computing_cell_refinement 'Bruker SMART'
_computing_data_collection 'Bruker SMART'
_computing_data_reduction 'Bruker SAINT'
_computing_molecular_graphics 'Bruker SHELXTL'
_computing_publication_material 'Bruker SHELXTL'
_computing_structure_refinement 'SHELXL-97 (Sheldrick, 1997)'
_computing_structure_solution 'SHELXS-97 (Sheldrick, 1990)'
_diffrn_ambient_temperature 293(2)
_diffrn_measured_fraction_theta_full 0.999
_diffrn_measured_fraction_theta_max 0.999
_diffrn_measurement_device_type 'Bruker APEX CCD area detector'
_diffrn_measurement_method 'phi and omega scans'
_diffrn_radiation_monochromator graphite
_diffrn_radiation_source 'fine-focus sealed tube'
_diffrn_radiation_type MoK\a
_diffrn_radiation_wavelength 0.71073
_diffrn_reflns_av_R_equivalents 0.0726
_diffrn_reflns_av_unetI/netI 0.0826
_diffrn_reflns_limit_h_max 10
_diffrn_reflns_limit_h_min -10
_diffrn_reflns_limit_k_max 17
_diffrn_reflns_limit_k_min -17
_diffrn_reflns_limit_l_max 31
_diffrn_reflns_limit_l_min -24
_diffrn_reflns_number 19836
_diffrn_reflns_theta_full 25.08
_diffrn_reflns_theta_max 25.08
_diffrn_reflns_theta_min 1.55
_exptl_absorpt_coefficient_mu 1.002
_exptl_absorpt_correction_T_max 0.9241
_exptl_absorpt_correction_T_min 0.8096
_exptl_absorpt_correction_type multi-scan
_exptl_absorpt_process_details '(SADABS; Sheldrick, 1996)'
_exptl_crystal_colour green
_exptl_crystal_density_diffrn 1.367
_exptl_crystal_density_method 'not measured'
_exptl_crystal_description block
_exptl_crystal_F_000 1436
_exptl_crystal_size_max 0.22
_exptl_crystal_size_mid 0.19
_exptl_crystal_size_min 0.08
_refine_diff_density_max 0.392
_refine_diff_density_min -0.393
_refine_diff_density_rms 0.062
_refine_ls_extinction_method none
_refine_ls_goodness_of_fit_ref 0.988
_refine_ls_hydrogen_treatment constr
_refine_ls_matrix_type full
_refine_ls_number_parameters 360
_refine_ls_number_reflns 6026
_refine_ls_number_restraints 0
_refine_ls_restrained_S_all 0.988
_refine_ls_R_factor_all 0.1292
_refine_ls_R_factor_gt 0.0618
_refine_ls_shift/su_max 0.004
_refine_ls_shift/su_mean 0.000
_refine_ls_structure_factor_coef Fsqd
_refine_ls_weighting_details 'calc w=1/[\s^2^(Fo^2^)+(0.0715P)^2^] where P=(Fo^2^+2Fc^2^)/3'
_refine_ls_weighting_scheme calc
_refine_ls_wR_factor_gt 0.1300
_refine_ls_wR_factor_ref 0.1584
_reflns_number_gt 3260
_reflns_number_total 6026
_reflns_threshold_expression >2sigma(I)
_cod_data_source_file c3dt51403j.txt
_cod_data_source_block v262
_cod_depositor_comments
;
The following automatic conversions were performed:

'_symmetry_cell_setting' value 'Monoclinic' changed to 'monoclinic'
according to /home/saulius/struct/CIF-dictionaries/cif_core.dic
dictionary named 'cif_core.dic' version 2.4.2 from 2011-04-26.

Automatic conversion script
Id: cif_fix_values 1891 2012-01-12 08:04:46Z andrius 
;
_cod_original_cell_volume 3388.5(8)
_cod_original_sg_symbol_H-M P2(1)/c
_cod_database_code 7023493

loop_
_symmetry_equiv_pos_as_xyz
'x, y, z'
'-x, y+1/2, -z+1/2'
'-x, -y, -z'
'x, -y-1/2, z-1/2'

loop_
_atom_site_label
_atom_site_type_symbol
_atom_site_fract_x
_atom_site_fract_y
_atom_site_fract_z
_atom_site_U_iso_or_equiv
_atom_site_adp_type
_atom_site_occupancy
_atom_site_symmetry_multiplicity
_atom_site_calc_flag
_atom_site_refinement_flags
Co1 Co 0.07409(7) 0.58013(4) 0.21633(3) 0.0490(2) Uani 1 1 d .
Cl1 Cl 0.16418(18) 0.69481(10) 0.26693(5) 0.0758(5) Uani 1 1 d .
Cl2 Cl -0.13945(14) 0.61108(9) 0.16773(5) 0.0617(4) Uani 1 1 d .
N1 N 0.1867(4) 0.4581(2) 0.21506(14) 0.0436(9) Uani 1 1 d .
N2 N 0.2327(4) 0.5921(3) 0.15155(14) 0.0487(10) Uani 1 1 d .
N3 N -0.0269(4) 0.4975(3) 0.27748(14) 0.0485(10) Uani 1 1 d .
C1 C 0.2882(5) 0.4417(3) 0.17969(19) 0.0489(12) Uani 1 1 d .
C2 C 0.3581(5) 0.3574(3) 0.17666(19) 0.0534(13) Uani 1 1 d .
H2 H 0.4284 0.3464 0.1522 0.064 Uiso 1 1 calc R
C3 C 0.3210(6) 0.2898(3) 0.2109(2) 0.0583(14) Uani 1 1 d .
H3 H 0.3664 0.2325 0.2092 0.070 Uiso 1 1 calc R
C4 C 0.2187(6) 0.3062(3) 0.2470(2) 0.0568(13) Uani 1 1 d .
H4 H 0.1940 0.2606 0.2699 0.068 Uiso 1 1 calc R
C5 C 0.1516(5) 0.3927(3) 0.24916(18) 0.0458(12) Uani 1 1 d .
C6 C 0.3138(5) 0.5209(3) 0.14481(18) 0.0516(13) Uani 1 1 d .
C7 C 0.4294(6) 0.5106(4) 0.1059(2) 0.0771(17) Uani 1 1 d .
H7A H 0.4275 0.5635 0.0841 0.116 Uiso 1 1 calc R
H7B H 0.4077 0.4568 0.0858 0.116 Uiso 1 1 calc R
H7C H 0.5277 0.5048 0.1226 0.116 Uiso 1 1 calc R
C8 C 0.2444(5) 0.6692(3) 0.11751(18) 0.0479(12) Uani 1 1 d .
C9 C 0.1552(6) 0.6705(3) 0.07250(19) 0.0545(13) Uani 1 1 d .
C10 C 0.1576(6) 0.7499(4) 0.0426(2) 0.0664(15) Uani 1 1 d .
H10 H 0.0984 0.7521 0.0124 0.080 Uiso 1 1 calc R
C11 C 0.2447(7) 0.8247(4) 0.0564(2) 0.0674(15) Uani 1 1 d .
C12 C 0.3356(6) 0.8191(3) 0.1002(2) 0.0629(15) Uani 1 1 d .
H12 H 0.3970 0.8687 0.1093 0.076 Uiso 1 1 calc R
C13 C 0.3393(5) 0.7417(3) 0.13167(19) 0.0523(13) Uani 1 1 d .
C14 C 0.0633(6) 0.5891(4) 0.0542(2) 0.0746(17) Uani 1 1 d .
H14A H 0.1299 0.5397 0.0463 0.112 Uiso 1 1 calc R
H14B H 0.0033 0.6057 0.0242 0.112 Uiso 1 1 calc R
H14C H -0.0018 0.5701 0.0805 0.112 Uiso 1 1 calc R
C15 C 0.4470(6) 0.7369(4) 0.1779(2) 0.0718(16) Uani 1 1 d .
H15A H 0.3923 0.7206 0.2072 0.108 Uiso 1 1 calc R
H15B H 0.4942 0.7955 0.1833 0.108 Uiso 1 1 calc R
H15C H 0.5230 0.6915 0.1724 0.108 Uiso 1 1 calc R
C16 C 0.2450(8) 0.9097(4) 0.0232(2) 0.104(2) Uani 1 1 d .
H16A H 0.2274 0.8925 -0.0118 0.156 Uiso 1 1 calc R
H16B H 0.3412 0.9397 0.0275 0.156 Uiso 1 1 calc R
H16C H 0.1667 0.9506 0.0331 0.156 Uiso 1 1 calc R
C17 C 0.0370(5) 0.4192(3) 0.28565(18) 0.0483(12) Uani 1 1 d .
C18 C 0.0034(6) 0.3549(3) 0.3275(2) 0.0713(16) Uani 1 1 d .
H18A H -0.0743 0.3804 0.3475 0.107 Uiso 1 1 calc R
H18B H 0.0931 0.3454 0.3489 0.107 Uiso 1 1 calc R
H18C H -0.0302 0.2974 0.3133 0.107 Uiso 1 1 calc R
C19 C -0.1475(5) 0.5263(3) 0.30941(18) 0.0463(12) Uani 1 1 d .
C20 C -0.1138(6) 0.5703(3) 0.35549(19) 0.0503(12) Uani 1 1 d .
C21 C -0.2347(7) 0.6002(3) 0.3829(2) 0.0676(15) Uani 1 1 d .
H21 H -0.2145 0.6305 0.4136 0.081 Uiso 1 1 calc R
C22 C -0.3843(7) 0.5869(4) 0.3666(3) 0.0752(17) Uani 1 1 d .
C23 C -0.4107(6) 0.5417(4) 0.3211(2) 0.0696(16) Uani 1 1 d .
H23 H -0.5103 0.5323 0.3094 0.084 Uiso 1 1 calc R
C24 C -0.2954(6) 0.5094(3) 0.2920(2) 0.0572(14) Uani 1 1 d .
C25 C 0.0441(6) 0.5814(4) 0.3774(2) 0.0695(16) Uani 1 1 d .
H25A H 0.0800 0.5237 0.3907 0.104 Uiso 1 1 calc R
H25B H 0.0451 0.6259 0.4044 0.104 Uiso 1 1 calc R
H25C H 0.1084 0.6017 0.3513 0.104 Uiso 1 1 calc R
C26 C -0.3310(6) 0.4556(4) 0.2441(2) 0.0821(18) Uani 1 1 d .
H26A H -0.2999 0.4898 0.2152 0.123 Uiso 1 1 calc R
H26B H -0.4378 0.4444 0.2407 0.123 Uiso 1 1 calc R
H26C H -0.2780 0.3982 0.2458 0.123 Uiso 1 1 calc R
C27 C -0.5155(8) 0.6203(5) 0.3974(3) 0.118(3) Uani 1 1 d .
H27A H -0.5944 0.6435 0.3746 0.178 Uiso 1 1 calc R
H27B H -0.4808 0.6681 0.4201 0.178 Uiso 1 1 calc R
H27C H -0.5537 0.5703 0.4167 0.178 Uiso 1 1 calc R
C28 C -0.2938(10) 0.7466(6) 0.0550(3) 0.144(3) Uani 1 1 d .
H28A H -0.3687 0.7435 0.0808 0.172 Uiso 1 1 calc R
H28B H -0.2006 0.7212 0.0699 0.172 Uiso 1 1 calc R
Cl3 Cl -0.3530(4) 0.6793(2) 0.00505(12) 0.1872(12) Uani 1 1 d .
Cl4 Cl -0.2639(3) 0.8573(2) 0.04128(11) 0.1714(11) Uani 1 1 d .
C29 C 0.1210(10) 0.8571(5) 0.3759(3) 0.124(3) Uani 1 1 d .
H29A H 0.1187 0.9195 0.3631 0.149 Uiso 1 1 calc R
H29B H 0.1278 0.8160 0.3470 0.149 Uiso 1 1 calc R
Cl5 Cl 0.2780(2) 0.84224(18) 0.41754(11) 0.1575(10) Uani 1 1 d .
Cl6 Cl -0.0433(2) 0.83459(12) 0.40703(8) 0.1091(7) Uani 1 1 d .

loop_
_atom_site_aniso_label
_atom_site_aniso_U_11
_atom_site_aniso_U_22
_atom_site_aniso_U_33
_atom_site_aniso_U_23
_atom_site_aniso_U_13
_atom_site_aniso_U_12
Co1 0.0551(4) 0.0421(4) 0.0492(4) -0.0014(3) -0.0019(3) 0.0055(3)
Cl1 0.1046(12) 0.0647(9) 0.0587(9) -0.0142(7) 0.0095(8) -0.0210(8)
Cl2 0.0614(8) 0.0599(8) 0.0628(9) 0.0012(6) -0.0087(7) 0.0091(6)
N1 0.047(2) 0.041(2) 0.042(2) 0.0020(19) -0.006(2) 0.0009(18)
N2 0.058(3) 0.047(3) 0.041(2) -0.002(2) -0.0015(19) 0.005(2)
N3 0.049(2) 0.048(3) 0.048(3) -0.001(2) -0.005(2) -0.0039(19)
C1 0.044(3) 0.050(3) 0.052(3) -0.009(3) -0.004(2) 0.001(2)
C2 0.053(3) 0.058(3) 0.050(3) -0.007(3) 0.000(3) 0.012(3)
C3 0.064(3) 0.039(3) 0.071(4) -0.007(3) -0.008(3) 0.011(3)
C4 0.061(3) 0.045(3) 0.064(4) 0.002(3) -0.002(3) 0.000(3)
C5 0.046(3) 0.044(3) 0.047(3) 0.003(2) -0.006(2) -0.002(2)
C6 0.054(3) 0.055(3) 0.045(3) -0.001(3) -0.002(3) 0.001(3)
C7 0.087(4) 0.080(4) 0.066(4) 0.007(3) 0.027(3) 0.018(3)
C8 0.056(3) 0.045(3) 0.043(3) 0.000(2) 0.007(2) 0.005(2)
C9 0.065(3) 0.053(3) 0.046(3) 0.002(3) 0.006(3) 0.000(3)
C10 0.090(4) 0.063(4) 0.046(3) 0.001(3) 0.002(3) 0.009(3)
C11 0.101(5) 0.054(4) 0.049(4) 0.004(3) 0.020(3) 0.006(3)
C12 0.080(4) 0.051(3) 0.059(4) -0.004(3) 0.019(3) -0.010(3)
C13 0.058(3) 0.053(3) 0.046(3) -0.006(3) 0.012(3) 0.000(3)
C14 0.098(4) 0.072(4) 0.053(4) -0.007(3) -0.009(3) -0.009(3)
C15 0.062(4) 0.086(4) 0.068(4) -0.004(3) 0.002(3) -0.016(3)
C16 0.164(7) 0.070(4) 0.079(5) 0.012(4) 0.027(5) 0.000(4)
C17 0.057(3) 0.042(3) 0.045(3) 0.004(2) -0.005(2) -0.006(3)
C18 0.088(4) 0.054(3) 0.072(4) 0.012(3) 0.014(3) -0.002(3)
C19 0.048(3) 0.043(3) 0.048(3) 0.006(2) 0.003(2) -0.003(2)
C20 0.058(3) 0.044(3) 0.049(3) 0.003(2) 0.005(3) -0.004(2)
C21 0.087(4) 0.060(4) 0.057(4) 0.000(3) 0.011(3) -0.003(3)
C22 0.069(4) 0.073(4) 0.085(5) 0.007(4) 0.020(4) 0.008(3)
C23 0.051(3) 0.069(4) 0.089(5) 0.013(3) 0.008(3) -0.004(3)
C24 0.055(3) 0.055(3) 0.061(4) 0.013(3) -0.001(3) -0.006(3)
C25 0.072(4) 0.083(4) 0.053(3) -0.005(3) -0.008(3) -0.012(3)
C26 0.069(4) 0.090(4) 0.087(5) -0.009(4) -0.013(3) -0.022(3)
C27 0.104(5) 0.126(6) 0.130(7) -0.009(5) 0.060(5) 0.022(4)
C28 0.176(8) 0.156(8) 0.100(6) 0.006(6) 0.024(6) 0.069(7)
Cl3 0.195(3) 0.203(3) 0.161(2) -0.021(2) -0.023(2) -0.013(2)
Cl4 0.180(2) 0.154(2) 0.177(3) 0.0365(19) -0.028(2) -0.0166(18)
C29 0.216(10) 0.088(5) 0.069(5) 0.015(4) 0.025(6) 0.023(6)
Cl5 0.0881(14) 0.180(2) 0.207(3) 0.057(2) 0.0327(16) -0.0165(14)
Cl6 0.0973(13) 0.0971(13) 0.1293(16) 0.0040(12) -0.0334(12) 0.0072(10)

loop_
_atom_type_symbol
_atom_type_description
_atom_type_scat_dispersion_real
_atom_type_scat_dispersion_imag
_atom_type_scat_source
C C 0.0033 0.0016 'International Tables Vol C Tables 4.2.6.8 and 6.1.1.4'
H H 0.0000 0.0000 'International Tables Vol C Tables 4.2.6.8 and 6.1.1.4'
N N 0.0061 0.0033 'International Tables Vol C Tables 4.2.6.8 and 6.1.1.4'
Cl Cl 0.1484 0.1585 'International Tables Vol C Tables 4.2.6.8 and 6.1.1.4'
Co Co 0.3494 0.9721 'International Tables Vol C Tables 4.2.6.8 and 6.1.1.4'

loop_
_geom_angle_atom_site_label_1
_geom_angle_atom_site_label_2
_geom_angle_atom_site_label_3
_geom_angle
N1 Co1 N3 75.70(16)
N1 Co1 Cl1 119.76(11)
N3 Co1 Cl1 96.89(10)
N1 Co1 N2 74.59(15)
N3 Co1 N2 150.19(14)
Cl1 Co1 N2 99.79(10)
N1 Co1 Cl2 123.88(10)
N3 Co1 Cl2 99.20(10)
Cl1 Co1 Cl2 116.34(6)
N2 Co1 Cl2 95.29(10)
C1 N1 C5 120.8(4)
C1 N1 Co1 120.7(3)
C5 N1 Co1 118.5(3)
C6 N2 C8 119.3(4)
C6 N2 Co1 114.4(3)
C8 N2 Co1 126.2(3)
C17 N3 C19 119.4(4)
C17 N3 Co1 114.3(3)
C19 N3 Co1 126.2(3)
N1 C1 C2 121.0(5)
N1 C1 C6 114.1(4)
C2 C1 C6 124.8(5)
C1 C2 C3 118.5(5)
C1 C2 H2 120.7
C3 C2 H2 120.7
C4 C3 C2 120.8(5)
C4 C3 H3 119.6
C2 C3 H3 119.6
C3 C4 C5 119.0(5)
C3 C4 H4 120.5
C5 C4 H4 120.5
N1 C5 C4 119.9(5)
N1 C5 C17 115.4(4)
C4 C5 C17 124.7(5)
N2 C6 C7 125.9(5)
N2 C6 C1 116.1(4)
C7 C6 C1 118.0(4)
C6 C7 H7A 109.5
C6 C7 H7B 109.5
H7A C7 H7B 109.5
C6 C7 H7C 109.5
H7A C7 H7C 109.5
H7B C7 H7C 109.5
C13 C8 C9 121.9(5)
C13 C8 N2 119.2(4)
C9 C8 N2 118.8(4)
C8 C9 C10 117.7(5)
C8 C9 C14 122.5(5)
C10 C9 C14 119.7(5)
C11 C10 C9 122.1(5)
C11 C10 H10 119.0
C9 C10 H10 119.0
C12 C11 C10 118.2(5)
C12 C11 C16 120.8(5)
C10 C11 C16 120.9(6)
C11 C12 C13 122.6(5)
C11 C12 H12 118.7
C13 C12 H12 118.7
C8 C13 C12 117.4(5)
C8 C13 C15 122.1(5)
C12 C13 C15 120.5(5)
C9 C14 H14A 109.5
C9 C14 H14B 109.5
H14A C14 H14B 109.5
C9 C14 H14C 109.5
H14A C14 H14C 109.5
H14B C14 H14C 109.5
C13 C15 H15A 109.5
C13 C15 H15B 109.5
H15A C15 H15B 109.5
C13 C15 H15C 109.5
H15A C15 H15C 109.5
H15B C15 H15C 109.5
C11 C16 H16A 109.5
C11 C16 H16B 109.5
H16A C16 H16B 109.5
C11 C16 H16C 109.5
H16A C16 H16C 109.5
H16B C16 H16C 109.5
N3 C17 C5 115.7(4)
N3 C17 C18 125.5(5)
C5 C17 C18 118.7(4)
C17 C18 H18A 109.5
C17 C18 H18B 109.5
H18A C18 H18B 109.5
C17 C18 H18C 109.5
H18A C18 H18C 109.5
H18B C18 H18C 109.5
C24 C19 C20 121.9(5)
C24 C19 N3 117.9(4)
C20 C19 N3 120.2(4)
C21 C20 C19 117.2(5)
C21 C20 C25 119.8(5)
C19 C20 C25 122.9(5)
C22 C21 C20 123.0(5)
C22 C21 H21 118.5
C20 C21 H21 118.5
C23 C22 C21 117.2(5)
C23 C22 C27 120.7(6)
C21 C22 C27 122.1(6)
C22 C23 C24 122.8(5)
C22 C23 H23 118.6
C24 C23 H23 118.6
C19 C24 C23 117.8(5)
C19 C24 C26 121.7(5)
C23 C24 C26 120.5(5)
C20 C25 H25A 109.5
C20 C25 H25B 109.5
H25A C25 H25B 109.5
C20 C25 H25C 109.5
H25A C25 H25C 109.5
H25B C25 H25C 109.5
C24 C26 H26A 109.5
C24 C26 H26B 109.5
H26A C26 H26B 109.5
C24 C26 H26C 109.5
H26A C26 H26C 109.5
H26B C26 H26C 109.5
C22 C27 H27A 109.5
C22 C27 H27B 109.5
H27A C27 H27B 109.5
C22 C27 H27C 109.5
H27A C27 H27C 109.5
H27B C27 H27C 109.5
Cl4 C28 Cl3 115.8(5)
Cl4 C28 H28A 108.3
Cl3 C28 H28A 108.3
Cl4 C28 H28B 108.3
Cl3 C28 H28B 108.3
H28A C28 H28B 107.4
Cl6 C29 Cl5 110.1(4)
Cl6 C29 H29A 109.6
Cl5 C29 H29A 109.6
Cl6 C29 H29B 109.6
Cl5 C29 H29B 109.6
H29A C29 H29B 108.2

loop_
_geom_bond_atom_site_label_1
_geom_bond_atom_site_label_2
_geom_bond_distance
Co1 N1 2.042(4)
Co1 N3 2.228(4)
Co1 Cl1 2.2586(15)
Co1 N2 2.263(4)
Co1 Cl2 2.2762(14)
N1 C1 1.344(6)
N1 C5 1.355(5)
N2 C6 1.280(5)
N2 C8 1.443(6)
N3 C17 1.289(5)
N3 C19 1.450(6)
C1 C2 1.380(6)
C1 C6 1.499(6)
C2 C3 1.384(6)
C2 H2 0.9300
C3 C4 1.363(7)
C3 H3 0.9300
C4 C5 1.396(6)
C4 H4 0.9300
C5 C17 1.480(6)
C6 C7 1.488(7)
C7 H7A 0.9600
C7 H7B 0.9600
C7 H7C 0.9600
C8 C13 1.390(6)
C8 C9 1.390(6)
C9 C10 1.400(7)
C9 C14 1.505(6)
C10 C11 1.376(7)
C10 H10 0.9300
C11 C12 1.374(7)
C11 C16 1.515(7)
C12 C13 1.399(7)
C12 H12 0.9300
C13 C15 1.509(7)
C14 H14A 0.9600
C14 H14B 0.9600
C14 H14C 0.9600
C15 H15A 0.9600
C15 H15B 0.9600
C15 H15C 0.9600
C16 H16A 0.9600
C16 H16B 0.9600
C16 H16C 0.9600
C17 C18 1.486(6)
C18 H18A 0.9600
C18 H18B 0.9600
C18 H18C 0.9600
C19 C24 1.389(6)
C19 C20 1.390(6)
C20 C21 1.388(7)
C20 C25 1.496(7)
C21 C22 1.387(8)
C21 H21 0.9300
C22 C23 1.373(8)
C22 C27 1.526(8)
C23 C24 1.386(7)
C23 H23 0.9300
C24 C26 1.504(7)
C25 H25A 0.9600
C25 H25B 0.9600
C25 H25C 0.9600
C26 H26A 0.9600
C26 H26B 0.9600
C26 H26C 0.9600
C27 H27A 0.9600
C27 H27B 0.9600
C27 H27C 0.9600
C28 Cl4 1.679(9)
C28 Cl3 1.702(9)
C28 H28A 0.9700
C28 H28B 0.9700
C29 Cl6 1.734(8)
C29 Cl5 1.743(8)
C29 H29A 0.9700
C29 H29B 0.9700
